data_4332249
loop_
_publ_author_name
'Wang, Ying'
'Yi, Long'
'Yang, Xing'
'Ding, Bin'
'Cheng, Peng'
'Liao, Dai-Zheng'
'Yan, Shi-Ping'

_publ_section_title
;
 Synthesis, Crystal Structure, and Characterization of New Tetranuclear
 Ag(I) Complexes with Triazole Bridges
;
_journal_issue 15
_journal_name_full 'Inorganic Chemistry'
_journal_page_first 5822
_journal_page_last 5829
_journal_paper_doi 10.1021/ic060155t
_journal_volume 45
_journal_year 2006
_chemical_formula_sum 'C23 H22 Ag2 F6 N15 O6.5 S2'
_chemical_formula_weight 1006.42
_chemical_name_systematic
; 
 ? 
;
_space_group_IT_number 2
_symmetry_cell_setting triclinic
_symmetry_space_group_name_Hall '-P 1'
_symmetry_space_group_name_H-M 'P -1'
_atom_sites_solution_hydrogens geom
_atom_sites_solution_primary direct
_atom_sites_solution_secondary difmap
_audit_creation_method SHELXL-97
_cell_angle_alpha 71.728(5)
_cell_angle_beta 78.920(6)
_cell_angle_gamma 70.204(6)
_cell_formula_units_Z 2
_cell_length_a 10.385(5)
_cell_length_b 11.587(6)
_cell_length_c 16.145(8)
_cell_measurement_reflns_used 2926
_cell_measurement_temperature 293(2)
_cell_measurement_theta_max 0.00
_cell_measurement_theta_min 0.00
_cell_volume 1727.7(15)
_computing_cell_refinement 'Bruker SMART APEX II'
_computing_data_collection 'Bruker SMART APEX II'
_computing_data_reduction 'Bruker SAINT'
_computing_molecular_graphics 'Bruker SHELXTL'
_computing_publication_material 'Bruker SHELXTL'
_computing_structure_refinement 'SHELXL-97 (Sheldrick, 1997)'
_computing_structure_solution 'SHELXS-97 (Sheldrick, 1990)'
_diffrn_ambient_temperature 293(2)
_diffrn_measured_fraction_theta_full 0.985
_diffrn_measured_fraction_theta_max 0.985
_diffrn_measurement_device_type 'APEX II CCD area detector'
_diffrn_measurement_method 'phi and omega scans'
_diffrn_radiation_monochromator graphite
_diffrn_radiation_source 'fine-focus sealed tube'
_diffrn_radiation_type MoK\a
_diffrn_radiation_wavelength 0.71073
_diffrn_reflns_av_R_equivalents 0.0198
_diffrn_reflns_av_sigmaI/netI 0.0426
_diffrn_reflns_limit_h_max 12
_diffrn_reflns_limit_h_min -11
_diffrn_reflns_limit_k_max 11
_diffrn_reflns_limit_k_min -13
_diffrn_reflns_limit_l_max 19
_diffrn_reflns_limit_l_min -19
_diffrn_reflns_number 9366
_diffrn_reflns_theta_full 25.03
_diffrn_reflns_theta_max 25.03
_diffrn_reflns_theta_min 1.94
_exptl_absorpt_coefficient_mu 1.352
_exptl_absorpt_correction_T_max 1.000000
_exptl_absorpt_correction_T_min 0.522682
_exptl_absorpt_correction_type multi-scan
_exptl_absorpt_process_details SADABS
_exptl_crystal_colour COLORLESS
_exptl_crystal_density_diffrn 1.934
_exptl_crystal_density_meas ?
_exptl_crystal_density_method 'not measured'
_exptl_crystal_description BLOCK
_exptl_crystal_F_000 994
_exptl_crystal_size_max 0.32
_exptl_crystal_size_mid 0.22
_exptl_crystal_size_min 0.16
_refine_diff_density_max 0.907
_refine_diff_density_min -0.661
_refine_diff_density_rms 0.080
_refine_ls_extinction_method none
_refine_ls_goodness_of_fit_ref 1.078
_refine_ls_hydrogen_treatment constr
_refine_ls_matrix_type full
_refine_ls_number_parameters 496
_refine_ls_number_reflns 6004
_refine_ls_number_restraints 3
_refine_ls_restrained_S_all 1.078
_refine_ls_R_factor_all 0.0594
_refine_ls_R_factor_gt 0.0405
_refine_ls_shift/su_max 0.000
_refine_ls_shift/su_mean 0.000
_refine_ls_structure_factor_coef Fsqd
_refine_ls_weighting_details 'calc w=1/[\s^2^(Fo^2^)+(0.0671P)^2^+0.0365P] where P=(Fo^2^+2Fc^2^)/3'
_refine_ls_weighting_scheme calc
_refine_ls_wR_factor_gt 0.1121
_refine_ls_wR_factor_ref 0.1193
_reflns_number_gt 4341
_reflns_number_total 6004
_reflns_threshold_expression >2sigma(I)
_cod_data_source_file ic060155tsup3.cif
_cod_data_source_block 50904a
_cod_depositor_comments
;
The following automatic conversions were performed:

'_symmetry_cell_setting' value 'Triclinic' changed to 'triclinic'
according to /home/saulius/struct/CIF-dictionaries/cif_core.dic
dictionary named 'cif_core.dic' version 2.4.2 from
2011-04-26.

'_exptl_absorpt_correction_type' value 'MULTI-SCAN'
changed to 'multi-scan' according to
/home/saulius/struct/CIF-dictionaries/cif_core.dic dictionary named
'cif_core.dic' version 2.4.2 from 2011-04-26.

Automatic conversion script
Id: cif_fix_values 1891 2012-01-12 08:04:46Z andrius 

The following automatic conversions were performed:

'_exptl_crystal_density_meas' value 'NONE' was changed to '?' - the
value is perceived as not measured.

Automatic conversion script
Id: cif_fix_values 3008 2015-01-20 13:52:24Z robertas 
;
_cod_original_cell_volume 1727.8(15)
_cod_original_sg_symbol_H-M P-1
_cod_original_formula_sum 'C23 H22 Ag2 F6 N15 O6.50 S2'
_cod_database_code 4332249

loop_
_symmetry_equiv_pos_as_xyz
'x, y, z'
'-x, -y, -z'

loop_
_atom_site_label
_atom_site_type_symbol
_atom_site_fract_x
_atom_site_fract_y
_atom_site_fract_z
_atom_site_U_iso_or_equiv
_atom_site_adp_type
_atom_site_occupancy
_atom_site_symmetry_multiplicity
_atom_site_calc_flag
_atom_site_refinement_flags
Ag1 Ag 0.73400(4) 0.38405(3) 0.39194(2) 0.05251(14) Uani 1 1 d .
Ag2 Ag 0.48609(4) 0.30471(4) 0.59880(2) 0.05597(15) Uani 1 1 d .
S1 S 0.89005(17) 0.94295(14) 0.35703(9) 0.0676(4) Uani 1 1 d .
S2 S 0.4679(2) 0.71282(18) 0.07267(11) 0.0973(6) Uani 1 1 d .
F1 F 1.0931(5) 0.8273(6) 0.2669(5) 0.173(3) Uani 1 1 d .
F2 F 0.9024(7) 0.8868(6) 0.2143(3) 0.160(2) Uani 1 1 d .
F3 F 0.9440(6) 0.7264(4) 0.3228(4) 0.158(2) Uani 1 1 d .
F4 F 0.2959(9) 0.7910(6) -0.0321(4) 0.219(4) Uani 1 1 d .
F5 F 0.3318(8) 0.5912(5) 0.0376(4) 0.175(3) Uani 1 1 d .
F6 F 0.2193(8) 0.7349(7) 0.1037(6) 0.209(4) Uani 1 1 d .
O1 O 0.7528(5) 0.9401(5) 0.3791(4) 0.1142(18) Uani 1 1 d .
O2 O 0.9767(8) 0.8802(8) 0.4266(3) 0.183(3) Uani 1 1 d .
O3 O 0.9109(5) 1.0600(4) 0.3052(3) 0.0896(14) Uani 1 1 d .
O4 O 0.4485(6) 0.8357(4) 0.0756(4) 0.1226(19) Uani 1 1 d .
O5 O 0.5774(8) 0.6736(7) 0.0048(4) 0.168(3) Uani 1 1 d .
O6 O 0.4977(7) 0.6065(6) 0.1519(3) 0.140(2) Uani 1 1 d .
N1 N 0.7289(4) 0.4433(3) 0.5192(2) 0.0464(9) Uani 1 1 d .
N2 N 0.6469(4) 0.4033(4) 0.5935(2) 0.0511(10) Uani 1 1 d .
N3 N 0.7627(4) 0.5067(3) 0.6251(2) 0.0418(9) Uani 1 1 d .
N4 N 0.8952(4) 0.6342(3) 0.6212(2) 0.0388(8) Uani 1 1 d .
N5 N 1.0296(4) 0.7636(3) 0.6078(2) 0.0478(9) Uani 1 1 d .
H5A H 1.0551 0.7592 0.5546 0.057 Uiso 1 1 calc R
H5B H 1.0608 0.8073 0.6288 0.057 Uiso 1 1 calc R
N6 N 0.4923(4) 0.2543(3) 0.4774(2) 0.0422(9) Uani 1 1 d .
N7 N 0.5839(4) 0.2748(4) 0.4035(2) 0.0477(9) Uani 1 1 d .
N8 N 0.4641(4) 0.1632(3) 0.3854(2) 0.0447(9) Uani 1 1 d .
N9 N 0.4560(4) 0.1041(4) 0.2627(3) 0.0496(10) Uani 1 1 d .
N10 N 0.4574(5) 0.0512(4) 0.1377(3) 0.0744(14) Uani 1 1 d .
H10A H 0.5098 0.0983 0.1119 0.089 Uiso 1 1 calc R
H10B H 0.4334 0.0119 0.1089 0.089 Uiso 1 1 calc R
N11 N 0.3395(4) 0.3214(4) 0.7160(2) 0.0481(9) Uani 1 1 d .
N12 N 0.2529(4) 0.4402(3) 0.7201(2) 0.0526(10) Uani 1 1 d .
N13 N 0.2170(4) 0.3009(3) 0.8416(2) 0.0464(9) Uani 1 1 d .
N14 N 0.0616(5) 0.3334(4) 0.9611(2) 0.0551(10) Uani 1 1 d .
N15 N -0.1021(6) 0.3807(5) 1.0742(3) 0.0848(16) Uani 1 1 d .
H15A H -0.1177 0.4600 1.0466 0.102 Uiso 1 1 calc R
H15B H -0.1476 0.3583 1.1238 0.102 Uiso 1 1 calc R
C1 C 0.7653(6) 0.5660(5) 0.7582(3) 0.0593(14) Uani 1 1 d .
H1 H 0.7069 0.5184 0.7901 0.071 Uiso 1 1 calc R
C2 C 0.8121(6) 0.6352(5) 0.7950(3) 0.0598(14) Uani 1 1 d .
H2 H 0.7845 0.6358 0.8532 0.072 Uiso 1 1 calc R
C3 C 0.8983(5) 0.7023(4) 0.7462(3) 0.0515(12) Uani 1 1 d .
H3 H 0.9301 0.7493 0.7705 0.062 Uiso 1 1 calc R
C4 C 0.9383(5) 0.7000(4) 0.6595(3) 0.0422(10) Uani 1 1 d .
C5 C 0.8104(5) 0.5716(4) 0.6709(3) 0.0439(11) Uani 1 1 d .
C6 C 0.7964(5) 0.5042(4) 0.5407(3) 0.0456(11) Uani 1 1 d .
H6 H 0.8598 0.5411 0.5027 0.055 Uiso 1 1 calc R
C7 C 0.6686(5) 0.4423(5) 0.6556(3) 0.0521(12) Uani 1 1 d .
H7 H 0.6258 0.4279 0.7124 0.062 Uiso 1 1 calc R
C8 C 0.4129(5) 0.0388(4) 0.2232(3) 0.0527(12) Uani 1 1 d .
C9 C 0.3302(5) -0.0381(4) 0.2685(4) 0.0564(13) Uani 1 1 d .
H9 H 0.3039 -0.0839 0.2402 0.068 Uiso 1 1 calc R
C10 C 0.2879(5) -0.0456(5) 0.3555(4) 0.0585(13) Uani 1 1 d .
H10 H 0.2313 -0.0954 0.3864 0.070 Uiso 1 1 calc R
C11 C 0.3302(5) 0.0214(4) 0.3967(3) 0.0497(12) Uani 1 1 d .
H11 H 0.3034 0.0184 0.4555 0.060 Uiso 1 1 calc R
C12 C 0.4121(5) 0.0914(4) 0.3475(3) 0.0428(11) Uani 1 1 d .
C13 C 0.4231(5) 0.1870(4) 0.4646(3) 0.0454(11) Uani 1 1 d .
H13 H 0.3551 0.1592 0.5044 0.054 Uiso 1 1 calc R
C14 C 0.5636(5) 0.2195(5) 0.3507(3) 0.0545(12) Uani 1 1 d .
H14 H 0.6116 0.2189 0.2959 0.065 Uiso 1 1 calc R
C15 C 0.1947(6) 0.1201(5) 0.9640(3) 0.0681(16) Uani 1 1 d .
H15 H 0.2631 0.0637 0.9371 0.082 Uiso 1 1 calc R
C16 C 0.1257(7) 0.0785(6) 1.0449(4) 0.0789(18) Uani 1 1 d .
H16 H 0.1481 -0.0079 1.0736 0.095 Uiso 1 1 calc R
C17 C 0.0270(7) 0.1622(6) 1.0822(3) 0.0690(16) Uani 1 1 d .
H17 H -0.0190 0.1341 1.1364 0.083 Uiso 1 1 calc R
C18 C -0.0052(6) 0.2903(5) 1.0393(3) 0.0589(13) Uani 1 1 d .
C19 C 0.1565(5) 0.2470(5) 0.9267(3) 0.0494(12) Uani 1 1 d .
C20 C 0.3147(5) 0.2412(4) 0.7886(3) 0.0515(12) Uani 1 1 d .
H20 H 0.3584 0.1540 0.8023 0.062 Uiso 1 1 calc R
C21 C 0.1821(5) 0.4242(4) 0.7965(3) 0.0538(13) Uani 1 1 d .
H21 H 0.1162 0.4892 0.8170 0.065 Uiso 1 1 calc R
C22 C 0.9614(7) 0.8413(6) 0.2862(6) 0.088(2) Uani 1 1 d .
C23 C 0.3252(15) 0.7079(9) 0.0397(7) 0.145(4) Uani 1 1 d .
O7 O 0.6201(10) 0.3589(8) 0.1607(5) 0.097(3) Uani 0.50 1 d PD
H7A H 0.6724 0.3778 0.1855 0.146 Uiso 0.50 1 d PRD
H7B H 0.6292 0.3780 0.1050 0.146 Uiso 0.50 1 d PRD

loop_
_atom_site_aniso_label
_atom_site_aniso_U_11
_atom_site_aniso_U_22
_atom_site_aniso_U_33
_atom_site_aniso_U_23
_atom_site_aniso_U_13
_atom_site_aniso_U_12
Ag1 0.0612(3) 0.0561(2) 0.0457(2) -0.01255(17) 0.00441(18) -0.03077(19)
Ag2 0.0622(3) 0.0707(3) 0.0476(2) -0.02788(19) 0.01119(19) -0.0336(2)
S1 0.0820(11) 0.0849(10) 0.0454(7) -0.0142(7) 0.0068(7) -0.0471(8)
S2 0.1571(19) 0.0999(13) 0.0655(10) -0.0284(9) 0.0043(11) -0.0793(13)
F1 0.090(4) 0.177(5) 0.292(8) -0.148(5) 0.059(4) -0.055(3)
F2 0.248(7) 0.209(6) 0.097(3) -0.067(4) -0.013(4) -0.142(5)
F3 0.142(4) 0.071(3) 0.269(7) -0.051(3) -0.013(4) -0.041(3)
F4 0.365(11) 0.161(5) 0.164(5) 0.060(4) -0.155(7) -0.143(6)
F5 0.300(8) 0.125(4) 0.161(5) -0.023(3) -0.078(5) -0.123(5)
F6 0.181(7) 0.155(6) 0.291(10) -0.069(6) 0.038(7) -0.074(5)
O1 0.098(4) 0.107(4) 0.128(4) -0.027(3) 0.045(3) -0.053(3)
O2 0.228(8) 0.283(9) 0.064(3) 0.038(4) -0.070(4) -0.156(7)
O3 0.126(4) 0.076(3) 0.082(3) -0.028(2) 0.027(3) -0.064(3)
O4 0.151(5) 0.087(3) 0.170(5) -0.069(3) -0.041(4) -0.041(3)
O5 0.213(8) 0.172(6) 0.137(5) -0.071(5) 0.090(5) -0.110(5)
O6 0.176(6) 0.184(6) 0.082(3) 0.006(4) -0.025(4) -0.111(5)
N1 0.049(2) 0.053(2) 0.047(2) -0.0211(18) 0.0033(18) -0.0248(19)
N2 0.062(3) 0.060(2) 0.046(2) -0.0182(19) 0.004(2) -0.037(2)
N3 0.049(2) 0.045(2) 0.037(2) -0.0121(16) -0.0040(17) -0.0202(18)
N4 0.044(2) 0.0363(19) 0.0383(19) -0.0096(15) -0.0083(17) -0.0127(17)
N5 0.054(2) 0.051(2) 0.050(2) -0.0202(18) -0.0057(19) -0.0230(19)
N6 0.045(2) 0.050(2) 0.038(2) -0.0147(17) -0.0004(17) -0.0220(18)
N7 0.053(2) 0.052(2) 0.048(2) -0.0203(18) 0.0020(19) -0.0242(19)
N8 0.046(2) 0.042(2) 0.052(2) -0.0175(17) -0.0010(18) -0.0174(18)
N9 0.052(2) 0.050(2) 0.056(3) -0.0194(19) -0.008(2) -0.0193(19)
N10 0.102(4) 0.084(3) 0.059(3) -0.034(3) 0.003(3) -0.048(3)
N11 0.052(2) 0.049(2) 0.042(2) -0.0144(18) 0.0084(18) -0.0173(19)
N12 0.064(3) 0.044(2) 0.039(2) -0.0065(17) 0.008(2) -0.014(2)
N13 0.054(2) 0.043(2) 0.0332(19) -0.0058(17) 0.0035(18) -0.0121(18)
N14 0.069(3) 0.060(3) 0.038(2) -0.0132(19) 0.003(2) -0.026(2)
N15 0.110(4) 0.088(4) 0.054(3) -0.029(3) 0.030(3) -0.038(3)
C1 0.074(4) 0.069(3) 0.046(3) -0.015(3) 0.001(3) -0.040(3)
C2 0.076(4) 0.070(3) 0.040(3) -0.020(2) -0.004(3) -0.026(3)
C3 0.061(3) 0.053(3) 0.049(3) -0.021(2) -0.016(2) -0.016(2)
C4 0.040(3) 0.036(2) 0.052(3) -0.012(2) -0.014(2) -0.008(2)
C5 0.052(3) 0.043(2) 0.040(2) -0.010(2) -0.008(2) -0.017(2)
C6 0.049(3) 0.051(3) 0.040(3) -0.012(2) 0.003(2) -0.023(2)
C7 0.061(3) 0.064(3) 0.045(3) -0.019(2) 0.006(2) -0.037(3)
C8 0.057(3) 0.046(3) 0.056(3) -0.022(2) -0.008(3) -0.008(2)
C9 0.059(3) 0.053(3) 0.073(4) -0.026(3) -0.012(3) -0.025(3)
C10 0.055(3) 0.050(3) 0.074(4) -0.015(3) -0.007(3) -0.021(2)
C11 0.050(3) 0.049(3) 0.050(3) -0.014(2) -0.007(2) -0.015(2)
C12 0.045(3) 0.039(2) 0.047(3) -0.019(2) -0.009(2) -0.006(2)
C13 0.049(3) 0.052(3) 0.040(2) -0.015(2) 0.002(2) -0.021(2)
C14 0.060(3) 0.064(3) 0.047(3) -0.026(2) 0.011(2) -0.027(3)
C15 0.079(4) 0.051(3) 0.050(3) -0.001(3) 0.008(3) -0.009(3)
C16 0.104(5) 0.061(4) 0.056(3) 0.007(3) 0.004(3) -0.031(4)
C17 0.091(5) 0.080(4) 0.037(3) -0.009(3) 0.013(3) -0.044(3)
C18 0.070(4) 0.078(4) 0.040(3) -0.020(3) 0.009(3) -0.039(3)
C19 0.057(3) 0.056(3) 0.035(2) -0.005(2) 0.000(2) -0.024(2)
C20 0.058(3) 0.039(3) 0.049(3) -0.010(2) 0.006(2) -0.012(2)
C21 0.064(3) 0.042(3) 0.039(3) -0.006(2) 0.006(2) -0.006(2)
C22 0.076(5) 0.079(4) 0.128(6) -0.044(4) 0.001(4) -0.037(4)
C23 0.244(14) 0.093(6) 0.119(8) -0.010(6) -0.095(9) -0.050(8)
O7 0.104(7) 0.097(6) 0.072(5) -0.006(5) 0.027(5) -0.041(5)

loop_
_atom_type_symbol
_atom_type_description
_atom_type_scat_dispersion_real
_atom_type_scat_dispersion_imag
_atom_type_scat_source
C C 0.0033 0.0016 'International Tables Vol C Tables 4.2.6.8 and 6.1.1.4'
H H 0.0000 0.0000 'International Tables Vol C Tables 4.2.6.8 and 6.1.1.4'
N N 0.0061 0.0033 'International Tables Vol C Tables 4.2.6.8 and 6.1.1.4'
O O 0.0106 0.0060 'International Tables Vol C Tables 4.2.6.8 and 6.1.1.4'
F F 0.0171 0.0103 'International Tables Vol C Tables 4.2.6.8 and 6.1.1.4'
S S 0.1246 0.1234 'International Tables Vol C Tables 4.2.6.8 and 6.1.1.4'
Ag Ag -0.8971 1.1015 'International Tables Vol C Tables 4.2.6.8 and 6.1.1.4'

loop_
_geom_angle_atom_site_label_1
_geom_angle_atom_site_label_2
_geom_angle_atom_site_label_3
_geom_angle
_geom_angle_site_symmetry_1
_geom_angle_site_symmetry_3
N7 Ag1 N12 123.71(15) . 2_666
N7 Ag1 N1 113.64(13) . .
N12 Ag1 N1 104.43(14) 2_666 .
N7 Ag1 N5 109.01(14) . 2_766
N12 Ag1 N5 104.61(14) 2_666 2_766
N1 Ag1 N5 98.18(13) . 2_766
N6 Ag2 N11 135.97(14) . .
N6 Ag2 N2 113.50(14) . .
N11 Ag2 N2 109.12(14) . .
O1 S1 O3 117.0(3) . .
O1 S1 O2 115.2(4) . .
O3 S1 O2 113.4(4) . .
O1 S1 C22 104.3(3) . .
O3 S1 C22 103.1(3) . .
O2 S1 C22 101.2(5) . .
O4 S2 O6 120.0(4) . .
O4 S2 O5 112.7(4) . .
O6 S2 O5 104.9(4) . .
O4 S2 C23 108.7(4) . .
O6 S2 C23 105.7(4) . .
O5 S2 C23 103.4(6) . .
C6 N1 N2 106.2(4) . .
C6 N1 Ag1 133.8(3) . .
N2 N1 Ag1 119.9(3) . .
C7 N2 N1 107.7(4) . .
C7 N2 Ag2 127.3(3) . .
N1 N2 Ag2 124.7(3) . .
C6 N3 C7 104.9(4) . .
C6 N3 C5 127.2(4) . .
C7 N3 C5 127.8(4) . .
C5 N4 C4 116.0(4) . .
C4 N5 Ag1 110.2(3) . 2_766
C4 N5 H5A 120.0 . .
Ag1 N5 H5A 73.8 2_766 .
C4 N5 H5B 120.0 . .
Ag1 N5 H5B 86.2 2_766 .
H5A N5 H5B 120.0 . .
C13 N6 N7 106.9(4) . .
C13 N6 Ag2 127.0(3) . .
N7 N6 Ag2 125.7(3) . .
C14 N7 N6 106.5(4) . .
C14 N7 Ag1 131.7(3) . .
N6 N7 Ag1 121.8(3) . .
C14 N8 C13 104.7(4) . .
C14 N8 C12 128.3(4) . .
C13 N8 C12 127.1(4) . .
C12 N9 C8 115.4(4) . .
C8 N10 H10A 120.0 . .
C8 N10 H10B 120.0 . .
H10A N10 H10B 120.0 . .
C20 N11 N12 107.1(4) . .
C20 N11 Ag2 134.0(3) . .
N12 N11 Ag2 118.8(3) . .
C21 N12 N11 106.4(4) . .
C21 N12 Ag1 133.4(3) . 2_666
N11 N12 Ag1 120.1(3) . 2_666
C21 N13 C20 104.9(4) . .
C21 N13 C19 126.3(4) . .
C20 N13 C19 128.7(4) . .
C19 N14 C18 117.0(4) . .
C18 N15 H15A 120.0 . .
C18 N15 H15B 120.0 . .
H15A N15 H15B 120.0 . .
C2 C1 C5 116.0(5) . .
C2 C1 H1 122.0 . .
C5 C1 H1 122.0 . .
C3 C2 C1 120.0(5) . .
C3 C2 H2 120.0 . .
C1 C2 H2 120.0 . .
C2 C3 C4 119.1(4) . .
C2 C3 H3 120.5 . .
C4 C3 H3 120.5 . .
N4 C4 N5 115.9(4) . .
N4 C4 C3 122.8(4) . .
N5 C4 C3 121.3(4) . .
N4 C5 C1 126.1(4) . .
N4 C5 N3 113.5(4) . .
C1 C5 N3 120.4(4) . .
N1 C6 N3 111.3(4) . .
N1 C6 H6 124.4 . .
N3 C6 H6 124.4 . .
N2 C7 N3 109.9(4) . .
N2 C7 H7 125.0 . .
N3 C7 H7 125.0 . .
N10 C8 N9 115.6(5) . .
N10 C8 C9 122.4(5) . .
N9 C8 C9 122.0(5) . .
C10 C9 C8 119.3(4) . .
C10 C9 H9 120.4 . .
C8 C9 H9 120.4 . .
C9 C10 C11 119.4(5) . .
C9 C10 H10 120.3 . .
C11 C10 H10 120.3 . .
C12 C11 C10 116.7(5) . .
C12 C11 H11 121.6 . .
C10 C11 H11 121.6 . .
N9 C12 C11 127.1(4) . .
N9 C12 N8 112.1(4) . .
C11 C12 N8 120.8(4) . .
N6 C13 N8 110.6(4) . .
N6 C13 H13 124.7 . .
N8 C13 H13 124.7 . .
N7 C14 N8 111.4(4) . .
N7 C14 H14 124.3 . .
N8 C14 H14 124.3 . .
C19 C15 C16 116.1(5) . .
C19 C15 H15 121.9 . .
C16 C15 H15 121.9 . .
C17 C16 C15 120.6(5) . .
C17 C16 H16 119.7 . .
C15 C16 H16 119.7 . .
C16 C17 C18 119.3(5) . .
C16 C17 H17 120.4 . .
C18 C17 H17 120.4 . .
N14 C18 N15 116.3(5) . .
N14 C18 C17 121.3(5) . .
N15 C18 C17 122.3(5) . .
N14 C19 C15 125.7(4) . .
N14 C19 N13 113.1(4) . .
C15 C19 N13 121.2(5) . .
N11 C20 N13 110.8(4) . .
N11 C20 H20 124.6 . .
N13 C20 H20 124.6 . .
N12 C21 N13 110.7(4) . .
N12 C21 H21 124.6 . .
N13 C21 H21 124.6 . .
F2 C22 F1 108.7(8) . .
F2 C22 F3 106.1(6) . .
F1 C22 F3 108.6(6) . .
F2 C22 S1 111.3(5) . .
F1 C22 S1 110.2(5) . .
F3 C22 S1 111.7(6) . .
F4 C23 F5 112.6(8) . .
F4 C23 F6 109.0(11) . .
F5 C23 F6 103.8(10) . .
F4 C23 S2 110.7(9) . .
F5 C23 S2 113.4(8) . .
F6 C23 S2 106.8(7) . .
H7A O7 H7B 117.3 . .

loop_
_geom_bond_atom_site_label_1
_geom_bond_atom_site_label_2
_geom_bond_distance
_geom_bond_site_symmetry_2
Ag1 N7 2.268(4) .
Ag1 N12 2.285(4) 2_666
Ag1 N1 2.348(4) .
Ag1 N5 2.471(4) 2_766
Ag2 N6 2.197(4) .
Ag2 N11 2.204(4) .
Ag2 N2 2.297(4) .
S1 O1 1.410(5) .
S1 O3 1.416(4) .
S1 O2 1.426(5) .
S1 C22 1.781(7) .
S2 O4 1.383(4) .
S2 O6 1.468(5) .
S2 O5 1.478(6) .
S2 C23 1.691(11) .
F1 C22 1.308(8) .
F2 C22 1.294(8) .
F3 C22 1.335(8) .
F4 C23 1.265(9) .
F5 C23 1.341(10) .
F6 C23 1.381(13) .
N1 C6 1.301(6) .
N1 N2 1.380(5) .
N2 C7 1.304(6) .
N3 C6 1.347(6) .
N3 C7 1.354(6) .
N3 C5 1.449(5) .
N4 C5 1.319(6) .
N4 C4 1.340(5) .
N5 C4 1.386(6) .
N5 Ag1 2.471(4) 2_766
N5 H5A 0.8600 .
N5 H5B 0.8600 .
N6 C13 1.307(6) .
N6 N7 1.388(5) .
N7 C14 1.298(6) .
N8 C14 1.346(6) .
N8 C13 1.350(6) .
N8 C12 1.453(6) .
N9 C12 1.335(6) .
N9 C8 1.349(6) .
N10 C8 1.348(6) .
N10 H10A 0.8600 .
N10 H10B 0.8600 .
N11 C20 1.291(6) .
N11 N12 1.380(5) .
N12 C21 1.302(6) .
N12 Ag1 2.285(4) 2_666
N13 C21 1.342(6) .
N13 C20 1.342(6) .
N13 C19 1.438(5) .
N14 C19 1.324(6) .
N14 C18 1.352(6) .
N15 C18 1.366(7) .
N15 H15A 0.8600 .
N15 H15B 0.8600 .
C1 C2 1.380(7) .
C1 C5 1.386(6) .
C1 H1 0.9300 .
C2 C3 1.359(7) .
C2 H2 0.9300 .
C3 C4 1.387(6) .
C3 H3 0.9300 .
C6 H6 0.9300 .
C7 H7 0.9300 .
C8 C9 1.391(7) .
C9 C10 1.372(7) .
C9 H9 0.9300 .
C10 C11 1.380(7) .
C10 H10 0.9300 .
C11 C12 1.348(7) .
C11 H11 0.9300 .
C13 H13 0.9300 .
C14 H14 0.9300 .
C15 C19 1.351(7) .
C15 C16 1.390(7) .
C15 H15 0.9300 .
C16 C17 1.345(8) .
C16 H16 0.9300 .
C17 C18 1.379(7) .
C17 H17 0.9300 .
C20 H20 0.9300 .
C21 H21 0.9300 .
O7 H7A 0.8500 .
O7 H7B 0.8501 .

loop_
_geom_torsion_atom_site_label_1
_geom_torsion_atom_site_label_2
_geom_torsion_atom_site_label_3
_geom_torsion_atom_site_label_4
_geom_torsion
_geom_torsion_site_symmetry_1
_geom_torsion_site_symmetry_4
N7 Ag1 N1 C6 179.3(4) . .
N12 Ag1 N1 C6 -43.1(5) 2_666 .
N5 Ag1 N1 C6 64.4(4) 2_766 .
N7 Ag1 N1 N2 4.6(4) . .
N12 Ag1 N1 N2 142.1(3) 2_666 .
N5 Ag1 N1 N2 -110.4(3) 2_766 .
C6 N1 N2 C7 0.3(5) . .
Ag1 N1 N2 C7 176.3(3) . .
C6 N1 N2 Ag2 174.4(3) . .
Ag1 N1 N2 Ag2 -9.6(5) . .
N6 Ag2 N2 C7 -179.0(4) . .
N11 Ag2 N2 C7 12.3(5) . .
N6 Ag2 N2 N1 8.0(4) . .
N11 Ag2 N2 N1 -160.6(3) . .
N11 Ag2 N6 C13 -22.8(5) . .
N2 Ag2 N6 C13 172.7(4) . .
N11 Ag2 N6 N7 166.0(3) . .
N2 Ag2 N6 N7 1.5(4) . .
C13 N6 N7 C14 0.5(5) . .
Ag2 N6 N7 C14 173.2(3) . .
C13 N6 N7 Ag1 -178.7(3) . .
Ag2 N6 N7 Ag1 -6.0(5) . .
N12 Ag1 N7 C14 57.1(5) 2_666 .
N1 Ag1 N7 C14 -174.6(4) . .
N5 Ag1 N7 C14 -66.3(5) 2_766 .
N12 Ag1 N7 N6 -124.0(3) 2_666 .
N1 Ag1 N7 N6 4.3(4) . .
N5 Ag1 N7 N6 112.6(3) 2_766 .
N6 Ag2 N11 C20 84.2(5) . .
N2 Ag2 N11 C20 -110.9(5) . .
N6 Ag2 N11 N12 -97.8(3) . .
N2 Ag2 N11 N12 67.1(3) . .
C20 N11 N12 C21 1.0(5) . .
Ag2 N11 N12 C21 -177.5(3) . .
C20 N11 N12 Ag1 177.2(3) . 2_666
Ag2 N11 N12 Ag1 -1.3(4) . 2_666
C5 C1 C2 C3 -0.6(8) . .
C1 C2 C3 C4 -0.1(8) . .
C5 N4 C4 N5 178.7(4) . .
C5 N4 C4 C3 0.5(6) . .
Ag1 N5 C4 N4 -82.5(4) 2_766 .
Ag1 N5 C4 C3 95.7(4) 2_766 .
C2 C3 C4 N4 0.2(7) . .
C2 C3 C4 N5 -177.9(4) . .
C4 N4 C5 C1 -1.4(7) . .
C4 N4 C5 N3 177.5(4) . .
C2 C1 C5 N4 1.5(8) . .
C2 C1 C5 N3 -177.4(4) . .
C6 N3 C5 N4 0.5(7) . .
C7 N3 C5 N4 -175.0(4) . .
C6 N3 C5 C1 179.5(5) . .
C7 N3 C5 C1 3.9(7) . .
N2 N1 C6 N3 -0.3(5) . .
Ag1 N1 C6 N3 -175.6(3) . .
C7 N3 C6 N1 0.2(5) . .
C5 N3 C6 N1 -176.2(4) . .
N1 N2 C7 N3 -0.2(6) . .
Ag2 N2 C7 N3 -174.1(3) . .
C6 N3 C7 N2 0.0(5) . .
C5 N3 C7 N2 176.4(4) . .
C12 N9 C8 N10 -179.8(4) . .
C12 N9 C8 C9 -1.0(7) . .
N10 C8 C9 C10 -179.6(5) . .
N9 C8 C9 C10 1.7(8) . .
C8 C9 C10 C11 -1.1(8) . .
C9 C10 C11 C12 0.0(7) . .
C8 N9 C12 C11 -0.3(7) . .
C8 N9 C12 N8 179.4(4) . .
C10 C11 C12 N9 0.8(7) . .
C10 C11 C12 N8 -178.8(4) . .
C14 N8 C12 N9 -11.9(6) . .
C13 N8 C12 N9 168.9(4) . .
C14 N8 C12 C11 167.7(5) . .
C13 N8 C12 C11 -11.5(7) . .
N7 N6 C13 N8 -0.6(5) . .
Ag2 N6 C13 N8 -173.1(3) . .
C14 N8 C13 N6 0.4(5) . .
C12 N8 C13 N6 179.8(4) . .
N6 N7 C14 N8 -0.2(5) . .
Ag1 N7 C14 N8 178.8(3) . .
C13 N8 C14 N7 -0.1(6) . .
C12 N8 C14 N7 -179.5(4) . .
C19 C15 C16 C17 0.1(10) . .
C15 C16 C17 C18 -0.1(10) . .
C19 N14 C18 N15 179.6(5) . .
C19 N14 C18 C17 1.8(8) . .
C16 C17 C18 N14 -0.9(9) . .
C16 C17 C18 N15 -178.5(6) . .
C18 N14 C19 C15 -1.9(8) . .
C18 N14 C19 N13 177.0(4) . .
C16 C15 C19 N14 1.0(9) . .
C16 C15 C19 N13 -177.8(5) . .
C21 N13 C19 N14 -2.7(7) . .
C20 N13 C19 N14 -179.6(5) . .
C21 N13 C19 C15 176.2(5) . .
C20 N13 C19 C15 -0.7(8) . .
N12 N11 C20 N13 -0.9(6) . .
Ag2 N11 C20 N13 177.3(3) . .
C21 N13 C20 N11 0.4(6) . .
C19 N13 C20 N11 177.9(4) . .
N11 N12 C21 N13 -0.8(6) . .
Ag1 N12 C21 N13 -176.2(3) 2_666 .
C20 N13 C21 N12 0.2(6) . .
C19 N13 C21 N12 -177.3(4) . .
O1 S1 C22 F2 64.6(6) . .
O3 S1 C22 F2 -58.0(6) . .
O2 S1 C22 F2 -175.5(5) . .
O1 S1 C22 F1 -174.6(6) . .
O3 S1 C22 F1 62.7(7) . .
O2 S1 C22 F1 -54.8(7) . .
O1 S1 C22 F3 -53.8(6) . .
O3 S1 C22 F3 -176.5(5) . .
O2 S1 C22 F3 66.0(6) . .
O4 S2 C23 F4 54.4(10) . .
O6 S2 C23 F4 -175.5(9) . .
O5 S2 C23 F4 -65.6(10) . .
O4 S2 C23 F5 -177.9(8) . .
O6 S2 C23 F5 -47.8(10) . .
O5 S2 C23 F5 62.1(9) . .
O4 S2 C23 F6 -64.2(8) . .
O6 S2 C23 F6 65.9(7) . .
O5 S2 C23 F6 175.8(6) . .
